data_4338708
loop_
_publ_author_name
'Chen, Can-Yu'
'Zhou, Zhao-Hui'
'Chen, Hong-Bin'
'Huang, Pei-Qiang'
'Tsai, Khi-Rui'
'Chow, Yuan L.'

_publ_section_title
;
 Formations of mixed-valence oxovanadiumV,IV citrates and homocitrate with
 N-heterocycle chelated ligand.
;
_journal_issue 19
_journal_name_full 'Inorganic chemistry'
_journal_page_first 8714
_journal_page_last 8720
_journal_paper_doi 10.1021/ic800553p
_journal_volume 47
_journal_year 2008
_chemical_formula_sum 'C42 H39 N6 O15 V2'
_chemical_formula_weight 969.67
_chemical_name_systematic
; 
 ? 
;
_space_group_IT_number 2
_symmetry_cell_setting triclinic
_symmetry_space_group_name_Hall '-P 1'
_symmetry_space_group_name_H-M 'P -1'
_atom_sites_solution_hydrogens geom
_atom_sites_solution_primary direct
_atom_sites_solution_secondary difmap
_audit_creation_method SHELXL-97
_cell_angle_alpha 73.634(4)
_cell_angle_beta 82.865(3)
_cell_angle_gamma 72.525(4)
_cell_formula_units_Z 2
_cell_length_a 12.5702(4)
_cell_length_b 13.5289(6)
_cell_length_c 14.1029(6)
_cell_measurement_temperature 173(2)
_cell_volume 2192.92(16)
_computing_structure_refinement 'SHELXL-97 (Sheldrick, 1997)'
_computing_structure_solution 'SHELXS-97 (Sheldrick, 1990)'
_diffrn_ambient_temperature 173(2)
_diffrn_measured_fraction_theta_full 0.977
_diffrn_measured_fraction_theta_max 0.977
_diffrn_measurement_device_type 'Bruker Apex CCD diffractomer'
_diffrn_radiation_monochromator graphite
_diffrn_radiation_source 'fine-focus sealed tube'
_diffrn_radiation_type CuK\a
_diffrn_radiation_wavelength 1.54180
_diffrn_reflns_av_R_equivalents 0.0173
_diffrn_reflns_av_sigmaI/netI 0.0262
_diffrn_reflns_limit_h_max 12
_diffrn_reflns_limit_h_min -12
_diffrn_reflns_limit_k_max 13
_diffrn_reflns_limit_k_min -13
_diffrn_reflns_limit_l_max 14
_diffrn_reflns_limit_l_min -14
_diffrn_reflns_number 10685
_diffrn_reflns_theta_full 51.42
_diffrn_reflns_theta_max 51.42
_diffrn_reflns_theta_min 3.55
_exptl_absorpt_coefficient_mu 4.232
_exptl_absorpt_correction_T_max 0.7853
_exptl_absorpt_correction_T_min 0.6307
_exptl_absorpt_process_details '(SADABS; Bruker, 2002)'
_exptl_crystal_density_diffrn 1.469
_exptl_crystal_density_method 'not measured'
_exptl_crystal_F_000 998
_exptl_crystal_size_max 0.12
_exptl_crystal_size_mid 0.08
_exptl_crystal_size_min 0.06
_refine_diff_density_max 1.529
_refine_diff_density_min -0.531
_refine_diff_density_rms 0.132
_refine_ls_extinction_method none
_refine_ls_goodness_of_fit_ref 1.079
_refine_ls_hydrogen_treatment mixed
_refine_ls_matrix_type full
_refine_ls_number_parameters 607
_refine_ls_number_reflns 4690
_refine_ls_number_restraints 2
_refine_ls_restrained_S_all 1.079
_refine_ls_R_factor_all 0.0788
_refine_ls_R_factor_gt 0.0713
_refine_ls_shift/su_max 0.000
_refine_ls_shift/su_mean 0.000
_refine_ls_structure_factor_coef Fsqd
_refine_ls_weighting_details 'calc w=1/[\s^2^(Fo^2^)+(0.1768P)^2^+3.0097P] where P=(Fo^2^+2Fc^2^)/3'
_refine_ls_weighting_scheme calc
_refine_ls_wR_factor_gt 0.2330
_refine_ls_wR_factor_ref 0.2394
_reflns_number_gt 3766
_reflns_number_total 4690
_reflns_threshold_expression >2sigma(I)
_cod_data_source_file cif1.cif
_cod_data_source_block sad
_cod_original_cell_volume 2192.92(15)
_cod_database_code 4338708

loop_
_symmetry_equiv_pos_as_xyz
'x, y, z'
'-x, -y, -z'

loop_
_atom_site_label
_atom_site_type_symbol
_atom_site_fract_x
_atom_site_fract_y
_atom_site_fract_z
_atom_site_U_iso_or_equiv
_atom_site_adp_type
_atom_site_occupancy
_atom_site_symmetry_multiplicity
_atom_site_calc_flag
_atom_site_refinement_flags
V1 V 0.91557(9) 0.35660(9) 0.77480(8) 0.0374(4) Uani 1 1 d .
V2 V 0.82459(9) 0.37202(9) 0.53762(7) 0.0352(4) Uani 1 1 d .
N1 N 1.0691(5) 0.2331(4) 0.7655(4) 0.0407(14) Uani 1 1 d .
N2 N 0.8774(5) 0.1931(5) 0.8409(4) 0.0444(15) Uani 1 1 d .
N3 N 0.9905(4) 0.3106(4) 0.4904(4) 0.0359(13) Uani 1 1 d .
N4 N 0.8626(5) 0.1869(4) 0.5929(4) 0.0387(14) Uani 1 1 d .
N5 N 0.7569(4) 0.3382(4) 0.4228(4) 0.0383(14) Uani 1 1 d .
N6 N 0.6580(4) 0.3805(4) 0.5896(4) 0.0387(14) Uani 1 1 d .
O1 O 0.7806(4) 0.4243(4) 0.8283(3) 0.0438(12) Uani 1 1 d .
O2 O 0.9548(4) 0.3185(4) 0.9223(3) 0.0442(12) Uani 1 1 d .
O3 O 0.8971(4) 0.3754(5) 1.0586(3) 0.0635(15) Uani 1 1 d .
O4 O 0.5518(5) 0.3512(7) 0.9536(5) 0.0869(19) Uani 1 1 d .
O5 O 0.5375(5) 0.5092(6) 0.8636(5) 0.0782(17) Uani 1 1 d D
O6 O 0.7399(6) 0.7474(6) 0.8225(6) 0.112(3) Uani 1 1 d .
O7 O 0.6226(6) 0.6583(5) 0.8161(5) 0.0818(18) Uani 1 1 d .
O8 O 0.9855(4) 0.4444(4) 0.7445(3) 0.0450(12) Uani 1 1 d .
O9 O 0.8178(4) 0.4931(4) 0.4787(3) 0.0442(11) Uani 1 1 d .
O10 O 0.8662(3) 0.3586(3) 0.6668(3) 0.0406(12) Uani 1 1 d .
C1 C 0.7821(6) 0.4541(7) 0.9178(5) 0.053(2) Uani 1 1 d .
C2 C 0.8859(6) 0.3763(6) 0.9724(5) 0.0481(19) Uani 1 1 d .
C3 C 0.6761(7) 0.4388(9) 0.9847(6) 0.076(3) Uani 1 1 d .
H3A H 0.6993 0.3744 1.0405 0.091 Uiso 1 1 calc R
H3B H 0.6454 0.5013 1.0130 0.091 Uiso 1 1 calc R
C4 C 0.5844(7) 0.4265(9) 0.9333(7) 0.062(2) Uani 1 1 d D
C5 C 0.8006(7) 0.5656(6) 0.8941(6) 0.060(2) Uani 1 1 d .
H5A H 0.8108 0.5786 0.9576 0.072 Uiso 1 1 calc R
H5B H 0.8722 0.5624 0.8551 0.072 Uiso 1 1 calc R
C6 C 0.7147(8) 0.6625(8) 0.8395(6) 0.069(2) Uani 1 1 d .
C7 C 1.1643(6) 0.2546(6) 0.7251(5) 0.0467(18) Uani 1 1 d .
H7A H 1.1646 0.3272 0.6976 0.056 Uiso 1 1 calc R
C8 C 1.2627(7) 0.1738(7) 0.7222(6) 0.061(2) Uani 1 1 d .
H8A H 1.3287 0.1916 0.6919 0.073 Uiso 1 1 calc R
C9 C 1.2651(7) 0.0703(7) 0.7620(6) 0.062(2) Uani 1 1 d .
H9A H 1.3330 0.0155 0.7608 0.075 Uiso 1 1 calc R
C10 C 1.1677(7) 0.0430(6) 0.8055(5) 0.053(2) Uani 1 1 d .
C11 C 1.1596(9) -0.0634(6) 0.8487(6) 0.064(2) Uani 1 1 d .
H11A H 1.2249 -0.1216 0.8501 0.077 Uiso 1 1 calc R
C12 C 1.0646(9) -0.0841(7) 0.8870(6) 0.061(2) Uani 1 1 d .
H12A H 1.0631 -0.1562 0.9151 0.074 Uiso 1 1 calc R
C13 C 0.9647(7) 0.0010(6) 0.8864(5) 0.053(2) Uani 1 1 d .
C14 C 0.8590(9) -0.0149(8) 0.9251(5) 0.064(2) Uani 1 1 d .
H14A H 0.8518 -0.0852 0.9538 0.077 Uiso 1 1 calc R
C15 C 0.7703(9) 0.0708(8) 0.9202(5) 0.068(3) Uani 1 1 d .
H15A H 0.6996 0.0614 0.9465 0.081 Uiso 1 1 calc R
C16 C 0.7811(7) 0.1751(7) 0.8762(5) 0.057(2) Uani 1 1 d .
H16A H 0.7164 0.2345 0.8720 0.069 Uiso 1 1 calc R
C17 C 0.9684(6) 0.1066(6) 0.8456(5) 0.0436(18) Uani 1 1 d .
C18 C 1.0711(6) 0.1281(6) 0.8049(5) 0.0438(18) Uani 1 1 d .
C19 C 1.0538(6) 0.3719(6) 0.4363(5) 0.0407(17) Uani 1 1 d .
H19A H 1.0218 0.4474 0.4179 0.049 Uiso 1 1 calc R
C20 C 1.1633(6) 0.3311(7) 0.4058(5) 0.0497(19) Uani 1 1 d .
H20A H 1.2037 0.3777 0.3649 0.060 Uiso 1 1 calc R
C21 C 1.2129(6) 0.2232(7) 0.4349(5) 0.0517(19) Uani 1 1 d .
H21A H 1.2882 0.1944 0.4149 0.062 Uiso 1 1 calc R
C22 C 1.1521(6) 0.1554(6) 0.4945(5) 0.0447(18) Uani 1 1 d .
C23 C 1.1966(6) 0.0417(6) 0.5300(5) 0.0514(19) Uani 1 1 d .
H23A H 1.2726 0.0091 0.5147 0.062 Uiso 1 1 calc R
C24 C 1.1347(7) -0.0187(6) 0.5836(5) 0.052(2) Uani 1 1 d .
H24A H 1.1674 -0.0937 0.6068 0.062 Uiso 1 1 calc R
C25 C 1.0174(6) 0.0263(6) 0.6081(5) 0.0473(19) Uani 1 1 d .
C26 C 0.9462(7) -0.0338(6) 0.6626(5) 0.054(2) Uani 1 1 d .
H26A H 0.9739 -0.1094 0.6867 0.064 Uiso 1 1 calc R
C27 C 0.8385(7) 0.0155(6) 0.6807(5) 0.052(2) Uani 1 1 d .
H27A H 0.7902 -0.0251 0.7177 0.063 Uiso 1 1 calc R
C28 C 0.7982(6) 0.1267(6) 0.6449(5) 0.0463(18) Uani 1 1 d .
H28A H 0.7220 0.1606 0.6582 0.056 Uiso 1 1 calc R
C29 C 0.9715(5) 0.1371(5) 0.5751(4) 0.0343(16) Uani 1 1 d .
C30 C 1.0386(5) 0.2017(5) 0.5195(4) 0.0380(17) Uani 1 1 d .
C31 C 0.8065(6) 0.3236(5) 0.3370(5) 0.0443(18) Uani 1 1 d .
H31A H 0.8808 0.3285 0.3223 0.053 Uiso 1 1 calc R
C32 C 0.7528(6) 0.3014(6) 0.2675(5) 0.0499(19) Uani 1 1 d .
H32A H 0.7907 0.2915 0.2068 0.060 Uiso 1 1 calc R
C33 C 0.6468(6) 0.2939(6) 0.2867(5) 0.0478(18) Uani 1 1 d .
H33A H 0.6105 0.2776 0.2402 0.057 Uiso 1 1 calc R
C34 C 0.5908(6) 0.3104(5) 0.3760(5) 0.0431(17) Uani 1 1 d .
C35 C 0.4768(6) 0.3097(6) 0.4014(5) 0.0492(19) Uani 1 1 d .
H35A H 0.4367 0.2925 0.3583 0.059 Uiso 1 1 calc R
C36 C 0.4257(6) 0.3329(6) 0.4857(5) 0.0508(19) Uani 1 1 d .
H36A H 0.3501 0.3323 0.5007 0.061 Uiso 1 1 calc R
C37 C 0.4837(6) 0.3585(6) 0.5526(5) 0.0450(18) Uani 1 1 d .
C38 C 0.4345(6) 0.3878(6) 0.6407(5) 0.0502(19) Uani 1 1 d .
H38A H 0.3587 0.3899 0.6590 0.060 Uiso 1 1 calc R
C39 C 0.4954(6) 0.4126(6) 0.6986(5) 0.0470(18) Uani 1 1 d .
H39A H 0.4624 0.4332 0.7569 0.056 Uiso 1 1 calc R
C40 C 0.6093(6) 0.4075(5) 0.6713(5) 0.0436(17) Uani 1 1 d .
H40A H 0.6519 0.4240 0.7128 0.052 Uiso 1 1 calc R
C41 C 0.5969(5) 0.3567(5) 0.5304(5) 0.0381(16) Uani 1 1 d .
C42 C 0.6490(5) 0.3339(5) 0.4413(4) 0.0379(16) Uani 1 1 d .
O1W O 1.0346(5) 0.2703(5) 1.2136(4) 0.0716(16) Uani 1 1 d .
O2W O 0.8285(6) 0.5409(6) 1.1631(5) 0.098(2) Uani 1 1 d .
O3W O 0.5730(9) 0.1738(9) 1.1070(8) 0.167(4) Uani 1 1 d .
O4W O 0.7710(14) 0.7599(10) 1.0371(8) 0.143(5) Uani 0.70 1 d P
O5W O 0.5419(9) 1.1263(12) 0.7461(15) 0.155(7) Uani 0.60 1 d P
O6W O 0.5674(17) 0.9150(16) 0.737(2) 0.233(14) Uani 0.50 1 d P
O7W O 0.602(3) 0.734(4) 1.1106(14) 0.18(2) Uani 0.20 1 d P
H1 H 0.536(9) 0.571(6) 0.824(9) 0.215 Uiso 1 1 d D

loop_
_atom_site_aniso_label
_atom_site_aniso_U_11
_atom_site_aniso_U_22
_atom_site_aniso_U_33
_atom_site_aniso_U_23
_atom_site_aniso_U_13
_atom_site_aniso_U_12
V1 0.0390(8) 0.0503(8) 0.0255(7) -0.0098(5) -0.0005(5) -0.0167(6)
V2 0.0333(7) 0.0470(8) 0.0275(7) -0.0109(5) -0.0008(5) -0.0134(5)
N1 0.047(4) 0.050(4) 0.031(3) -0.013(3) -0.004(3) -0.020(3)
N2 0.054(4) 0.065(4) 0.025(3) -0.011(3) 0.004(3) -0.034(4)
N3 0.038(3) 0.044(4) 0.028(3) -0.011(3) -0.004(3) -0.012(3)
N4 0.049(4) 0.050(3) 0.023(3) -0.007(3) -0.005(3) -0.023(3)
N5 0.039(3) 0.046(3) 0.028(3) -0.008(2) -0.004(3) -0.009(3)
N6 0.033(3) 0.052(3) 0.031(3) -0.013(3) -0.002(3) -0.010(3)
O1 0.041(3) 0.067(3) 0.029(3) -0.019(2) 0.002(2) -0.018(2)
O2 0.051(3) 0.056(3) 0.027(2) -0.009(2) -0.003(2) -0.019(2)
O3 0.066(4) 0.101(4) 0.029(3) -0.024(3) -0.004(2) -0.025(3)
O4 0.075(4) 0.127(6) 0.076(4) -0.044(4) 0.016(3) -0.044(4)
O5 0.060(4) 0.109(5) 0.073(4) -0.046(4) 0.000(3) -0.015(4)
O6 0.067(4) 0.081(5) 0.159(7) 0.006(5) 0.009(4) -0.016(4)
O7 0.074(4) 0.101(5) 0.072(4) -0.031(3) -0.020(3) -0.013(4)
O8 0.048(3) 0.051(3) 0.037(3) -0.009(2) 0.001(2) -0.019(2)
O9 0.042(3) 0.053(3) 0.038(3) -0.012(2) -0.002(2) -0.014(2)
O10 0.038(3) 0.056(3) 0.029(3) -0.015(2) 0.001(2) -0.012(2)
C1 0.050(5) 0.082(6) 0.035(4) -0.027(4) 0.004(3) -0.023(4)
C2 0.051(5) 0.069(5) 0.031(5) -0.012(4) 0.003(4) -0.030(4)
C3 0.054(5) 0.138(8) 0.039(5) -0.038(5) 0.009(4) -0.022(5)
C4 0.050(5) 0.089(7) 0.058(6) -0.037(5) 0.022(5) -0.027(5)
C5 0.058(5) 0.073(6) 0.056(5) -0.032(4) -0.006(4) -0.012(4)
C6 0.072(7) 0.076(7) 0.061(6) -0.028(5) 0.015(5) -0.019(6)
C7 0.043(5) 0.062(5) 0.041(4) -0.017(3) -0.002(3) -0.019(4)
C8 0.046(5) 0.076(6) 0.062(5) -0.020(4) 0.003(4) -0.019(5)
C9 0.058(6) 0.067(6) 0.064(5) -0.027(5) -0.015(4) -0.007(4)
C10 0.063(6) 0.058(5) 0.043(4) -0.021(4) -0.015(4) -0.010(5)
C11 0.091(7) 0.052(5) 0.051(5) -0.017(4) -0.023(5) -0.012(5)
C12 0.100(7) 0.049(5) 0.041(5) -0.007(4) -0.019(5) -0.028(5)
C13 0.090(7) 0.055(5) 0.026(4) -0.007(4) -0.011(4) -0.037(5)
C14 0.104(8) 0.068(6) 0.033(4) -0.007(4) -0.005(5) -0.049(6)
C15 0.095(7) 0.097(7) 0.037(5) -0.020(5) 0.011(4) -0.068(7)
C16 0.066(5) 0.081(6) 0.036(4) -0.019(4) 0.003(4) -0.037(5)
C17 0.058(5) 0.054(5) 0.024(4) -0.012(3) -0.007(3) -0.020(4)
C18 0.051(5) 0.058(5) 0.027(4) -0.014(3) -0.009(3) -0.017(4)
C19 0.042(4) 0.048(4) 0.033(4) -0.009(3) 0.001(3) -0.018(4)
C20 0.039(5) 0.073(6) 0.043(4) -0.015(4) 0.003(3) -0.026(4)
C21 0.040(4) 0.072(6) 0.053(5) -0.026(4) 0.002(4) -0.024(4)
C22 0.040(4) 0.058(5) 0.040(4) -0.025(4) -0.010(3) -0.005(4)
C23 0.043(4) 0.062(5) 0.050(5) -0.021(4) -0.009(4) -0.007(4)
C24 0.060(5) 0.048(4) 0.043(4) -0.016(4) -0.021(4) 0.002(4)
C25 0.068(5) 0.053(5) 0.028(4) -0.011(3) -0.014(4) -0.021(4)
C26 0.081(6) 0.050(5) 0.036(4) -0.009(4) -0.017(4) -0.022(5)
C27 0.070(6) 0.064(6) 0.035(4) -0.008(4) -0.004(4) -0.038(5)
C28 0.059(5) 0.058(5) 0.030(4) -0.008(3) -0.004(3) -0.030(4)
C29 0.040(4) 0.042(4) 0.021(3) -0.008(3) -0.005(3) -0.011(3)
C30 0.041(4) 0.054(5) 0.025(3) -0.017(3) -0.009(3) -0.013(4)
C31 0.044(4) 0.055(4) 0.032(4) -0.010(3) -0.002(3) -0.012(3)
C32 0.056(5) 0.064(5) 0.034(4) -0.018(3) -0.005(4) -0.016(4)
C33 0.054(5) 0.059(5) 0.036(4) -0.017(3) -0.009(4) -0.019(4)
C34 0.044(4) 0.050(4) 0.036(4) -0.009(3) -0.008(3) -0.014(3)
C35 0.050(5) 0.061(5) 0.045(5) -0.016(4) -0.012(4) -0.021(4)
C36 0.041(4) 0.066(5) 0.055(5) -0.020(4) -0.006(4) -0.024(4)
C37 0.043(4) 0.052(4) 0.043(4) -0.016(3) -0.004(3) -0.013(3)
C38 0.033(4) 0.064(5) 0.054(5) -0.019(4) 0.003(4) -0.012(4)
C39 0.039(4) 0.067(5) 0.042(4) -0.025(4) 0.003(3) -0.017(4)
C40 0.042(4) 0.056(4) 0.034(4) -0.018(3) -0.005(3) -0.010(3)
C41 0.036(4) 0.047(4) 0.034(4) -0.007(3) -0.007(3) -0.014(3)
C42 0.039(4) 0.045(4) 0.030(4) -0.008(3) -0.005(3) -0.012(3)
O1W 0.062(3) 0.074(4) 0.070(4) 0.002(3) 0.001(3) -0.027(3)
O2W 0.105(5) 0.119(5) 0.087(5) -0.040(4) -0.017(4) -0.038(4)
O3W 0.128(8) 0.175(10) 0.174(9) -0.012(8) 0.006(7) -0.044(7)
O4W 0.251(16) 0.130(10) 0.101(8) -0.059(7) 0.021(9) -0.116(11)
O5W 0.044(7) 0.129(11) 0.28(2) -0.030(12) 0.010(9) -0.027(7)
O6W 0.115(15) 0.114(15) 0.32(3) 0.066(17) 0.021(17) 0.065(12)
O7W 0.29(4) 0.44(6) 0.004(11) -0.10(2) 0.094(18) -0.38(5)

loop_
_atom_type_symbol
_atom_type_description
_atom_type_scat_dispersion_real
_atom_type_scat_dispersion_imag
_atom_type_scat_source
C C 0.0181 0.0091 'International Tables Vol C Tables 4.2.6.8 and 6.1.1.4'
H H 0.0000 0.0000 'International Tables Vol C Tables 4.2.6.8 and 6.1.1.4'
N N 0.0311 0.0180 'International Tables Vol C Tables 4.2.6.8 and 6.1.1.4'
O O 0.0492 0.0322 'International Tables Vol C Tables 4.2.6.8 and 6.1.1.4'
V V 0.0687 2.1097 'International Tables Vol C Tables 4.2.6.8 and 6.1.1.4'

loop_
_geom_angle_atom_site_label_1
_geom_angle_atom_site_label_2
_geom_angle_atom_site_label_3
_geom_angle
_geom_angle_site_symmetry_1
_geom_angle_site_symmetry_3
O8 V1 O10 105.2(2) . .
O8 V1 O1 105.0(2) . .
O10 V1 O1 96.93(19) . .
O8 V1 O2 91.2(2) . .
O10 V1 O2 163.6(2) . .
O1 V1 O2 79.61(19) . .
O8 V1 N1 89.1(2) . .
O10 V1 N1 95.52(19) . .
O1 V1 N1 158.0(2) . .
O2 V1 N1 83.32(19) . .
O8 V1 N2 159.2(2) . .
O10 V1 N2 87.09(19) . .
O1 V1 N2 89.8(2) . .
O2 V1 N2 76.90(18) . .
N1 V1 N2 72.8(2) . .
O9 V2 O10 105.0(2) . .
O9 V2 N3 94.4(2) . .
O10 V2 N3 92.56(18) . .
O9 V2 N6 103.0(2) . .
O10 V2 N6 90.75(19) . .
N3 V2 N6 160.8(2) . .
O9 V2 N5 94.6(2) . .
O10 V2 N5 159.0(2) . .
N3 V2 N5 93.5(2) . .
N6 V2 N5 77.2(2) . .
O9 V2 N4 166.7(2) . .
O10 V2 N4 83.00(17) . .
N3 V2 N4 74.3(2) . .
N6 V2 N4 87.4(2) . .
N5 V2 N4 79.32(18) . .
C7 N1 C18 117.9(6) . .
C7 N1 V1 122.9(5) . .
C18 N1 V1 119.2(4) . .
C16 N2 C17 117.7(6) . .
C16 N2 V1 128.1(5) . .
C17 N2 V1 114.2(4) . .
C19 N3 C30 117.8(6) . .
C19 N3 V2 123.7(4) . .
C30 N3 V2 118.4(4) . .
C28 N4 C29 118.0(6) . .
C28 N4 V2 130.0(5) . .
C29 N4 V2 111.7(4) . .
C31 N5 C42 118.0(5) . .
C31 N5 V2 127.7(5) . .
C42 N5 V2 114.3(4) . .
C40 N6 C41 118.9(5) . .
C40 N6 V2 126.7(4) . .
C41 N6 V2 114.4(4) . .
C1 O1 V1 117.8(4) . .
C2 O2 V1 113.7(4) . .
O7 O7 C6 0(10) 1 .
V1 O10 V2 172.2(3) . .
O1 C1 C5 110.3(6) . .
O1 C1 C2 107.0(6) . .
C5 C1 C2 105.4(6) . .
O1 C1 C3 109.5(6) . .
C5 C1 C3 116.0(7) . .
C2 C1 C3 108.2(6) . .
O3 C2 O2 125.4(7) . .
O3 C2 C1 119.2(7) . .
O2 C2 C1 115.4(6) . .
C4 C3 C1 115.2(6) . .
O4 C4 O5 119.2(9) . .
O4 C4 C3 124.8(10) . .
O5 C4 C3 116.0(9) . .
C6 C5 C1 120.1(7) . .
O6 C6 O7 122.6(9) . 1
O6 C6 O7 122.6(9) . .
O7 C6 O7 0.0(6) 1 .
O6 C6 C5 114.3(9) . .
O7 C6 C5 123.1(9) 1 .
O7 C6 C5 123.1(9) . .
N1 C7 C8 121.8(7) . .
C9 C8 C7 120.3(8) . .
C8 C9 C10 120.3(8) . .
C18 C10 C9 116.5(7) . .
C18 C10 C11 118.1(8) . .
C9 C10 C11 125.4(8) . .
C12 C11 C10 122.5(8) . .
C11 C12 C13 120.6(8) . .
C17 C13 C12 119.1(8) . .
C17 C13 C14 117.0(8) . .
C12 C13 C14 123.9(8) . .
C15 C14 C13 118.9(8) . .
C14 C15 C16 120.4(8) . .
N2 C16 C15 122.4(8) . .
N2 C17 C13 123.5(7) . .
N2 C17 C18 116.6(6) . .
C13 C17 C18 119.9(7) . .
N1 C18 C10 123.1(7) . .
N1 C18 C17 117.1(6) . .
C10 C18 C17 119.8(7) . .
N3 C19 C20 123.5(7) . .
C21 C20 C19 119.5(7) . .
C20 C21 C22 119.6(7) . .
C21 C22 C30 118.1(7) . .
C21 C22 C23 124.0(7) . .
C30 C22 C23 117.9(7) . .
C24 C23 C22 121.4(7) . .
C23 C24 C25 121.9(7) . .
C29 C25 C26 117.2(7) . .
C29 C25 C24 118.1(6) . .
C26 C25 C24 124.7(7) . .
C27 C26 C25 120.1(7) . .
C26 C27 C28 119.6(7) . .
N4 C28 C27 122.4(7) . .
N4 C29 C25 122.8(6) . .
N4 C29 C30 117.3(6) . .
C25 C29 C30 119.9(6) . .
N3 C30 C29 117.8(6) . .
N3 C30 C22 121.4(6) . .
C29 C30 C22 120.8(6) . .
N5 C31 C32 122.2(6) . .
C33 C32 C31 120.0(7) . .
C32 C33 C34 119.5(6) . .
C42 C34 C33 117.4(6) . .
C42 C34 C35 118.6(6) . .
C33 C34 C35 124.0(6) . .
C36 C35 C34 121.0(6) . .
C35 C36 C37 121.0(7) . .
C41 C37 C38 116.7(6) . .
C41 C37 C36 118.9(6) . .
C38 C37 C36 124.3(6) . .
C39 C38 C37 120.2(6) . .
C38 C39 C40 119.4(6) . .
N6 C40 C39 122.0(6) . .
N6 C41 C42 117.7(6) . .
N6 C41 C37 122.7(6) . .
C42 C41 C37 119.6(6) . .
N5 C42 C34 122.8(6) . .
N5 C42 C41 116.3(6) . .
C34 C42 C41 120.9(6) . .

loop_
_geom_bond_atom_site_label_1
_geom_bond_atom_site_label_2
_geom_bond_distance
_geom_bond_site_symmetry_2
V1 O8 1.617(4) .
V1 O10 1.706(4) .
V1 O1 1.851(4) .
V1 O2 2.082(4) .
V1 N1 2.158(6) .
V1 N2 2.315(6) .
V2 O9 1.597(5) .
V2 O10 1.902(4) .
V2 N3 2.099(5) .
V2 N6 2.112(5) .
V2 N5 2.133(5) .
V2 N4 2.320(5) .
N1 C7 1.337(9) .
N1 C18 1.366(9) .
N2 C16 1.316(9) .
N2 C17 1.361(9) .
N3 C19 1.338(8) .
N3 C30 1.375(8) .
N4 C28 1.329(8) .
N4 C29 1.359(8) .
N5 C31 1.329(8) .
N5 C42 1.364(8) .
N6 C40 1.328(8) .
N6 C41 1.360(8) .
O1 C1 1.432(8) .
O2 C2 1.269(9) .
O3 C2 1.238(8) .
O4 C4 1.159(10) .
O5 C4 1.301(11) .
O6 C6 1.234(11) .
O7 O7 0.000(14) 1
O7 C6 1.263(11) .
C1 C5 1.533(11) .
C1 C2 1.540(11) .
C1 C3 1.566(11) .
C3 C4 1.508(12) .
C5 C6 1.506(12) .
C6 O7 1.263(11) 1
C7 C8 1.388(11) .
C8 C9 1.346(11) .
C9 C10 1.403(11) .
C10 C18 1.399(11) .
C10 C11 1.425(11) .
C11 C12 1.323(12) .
C12 C13 1.425(12) .
C13 C17 1.394(10) .
C13 C14 1.426(12) .
C14 C15 1.338(13) .
C15 C16 1.413(12) .
C17 C18 1.424(10) .
C19 C20 1.384(10) .
C20 C21 1.366(11) .
C21 C22 1.400(10) .
C22 C30 1.419(10) .
C22 C23 1.431(11) .
C23 C24 1.316(11) .
C24 C25 1.455(11) .
C25 C29 1.397(10) .
C25 C26 1.402(11) .
C26 C27 1.345(11) .
C27 C28 1.398(11) .
C29 C30 1.408(9) .
C31 C32 1.400(9) .
C32 C33 1.355(10) .
C33 C34 1.405(10) .
C34 C42 1.400(9) .
C34 C35 1.436(10) .
C35 C36 1.350(10) .
C36 C37 1.431(10) .
C37 C41 1.413(9) .
C37 C38 1.422(10) .
C38 C39 1.352(10) .
C39 C40 1.422(9) .
C41 C42 1.412(9) .

loop_
_geom_hbond_atom_site_label_D
_geom_hbond_atom_site_label_H
_geom_hbond_atom_site_label_A
_geom_hbond_distance_DH
_geom_hbond_distance_HA
_geom_hbond_distance_DA
_geom_hbond_angle_DHA
_geom_hbond_site_symmetry_A
O5 H1 O7 0.859(11) 1.81(5) 2.454(10) 131(5) 1
